data_4069987
loop_
_publ_author_name
'Enk, Barbara'
'Kopacka, Holger'
'Wurst, Klaus'
'M\"uller, Thomas'
'Bildstein, Benno'

_publ_section_title
;
 An Efficient, Modular Route to New 2-Acyl-6-aminopentafulvenes and
 Planar-Chiral [N,O]-Functionalized Pentamethylruthenocenes
;
_journal_issue 18
_journal_name_full Organometallics
_journal_page_first 5575
_journal_paper_doi 10.1021/om900549c
_journal_volume 28
_journal_year 2009
_chemical_formula_sum 'C33 H39 N O Ru'
_chemical_formula_weight 566.72
_chemical_name_systematic
; 
 ? 
;
_space_group_IT_number 14
_symmetry_cell_setting monoclinic
_symmetry_space_group_name_Hall '-P 2ybc'
_symmetry_space_group_name_H-M 'P 1 21/c 1'
_atom_sites_solution_hydrogens geom
_atom_sites_solution_primary direct
_atom_sites_solution_secondary difmap
_audit_creation_method SHELXL-97
_cell_angle_alpha 90.00
_cell_angle_beta 105.473(1)
_cell_angle_gamma 90.00
_cell_formula_units_Z 4
_cell_length_a 12.2787(2)
_cell_length_b 12.1423(2)
_cell_length_c 19.2877(4)
_cell_measurement_reflns_used 21266
_cell_measurement_temperature 233(2)
_cell_measurement_theta_max 27.5
_cell_measurement_theta_min 1.0
_cell_volume 2771.41(9)
_computing_data_collection COLLECT
_computing_data_reduction 'DENZO and SCALEPACK'
_computing_structure_refinement 'SHELXL-97 (Sheldrick, 1997)'
_computing_structure_solution 'SHELXS-97 (Sheldrick, 1990)'
_diffrn_ambient_temperature 233(2)
_diffrn_measured_fraction_theta_full 0.995
_diffrn_measured_fraction_theta_max 0.995
_diffrn_measurement_device_type 'Nonius KappaCCD'
_diffrn_measurement_method 'phi- and omega-scans'
_diffrn_radiation_monochromator graphite
_diffrn_radiation_source 'fine-focus sealed tube'
_diffrn_radiation_type MoK\a
_diffrn_radiation_wavelength 0.71073
_diffrn_reflns_av_R_equivalents 0.0222
_diffrn_reflns_av_sigmaI/netI 0.0249
_diffrn_reflns_limit_h_max 15
_diffrn_reflns_limit_h_min -15
_diffrn_reflns_limit_k_max 15
_diffrn_reflns_limit_k_min -14
_diffrn_reflns_limit_l_max 25
_diffrn_reflns_limit_l_min -18
_diffrn_reflns_number 15991
_diffrn_reflns_theta_full 27.50
_diffrn_reflns_theta_max 27.50
_diffrn_reflns_theta_min 1.72
_diffrn_standards_number 0
_exptl_absorpt_coefficient_mu 0.591
_exptl_absorpt_correction_type none
_exptl_crystal_colour yellow
_exptl_crystal_density_diffrn 1.358
_exptl_crystal_density_method 'not measured'
_exptl_crystal_description prism
_exptl_crystal_F_000 1184
_exptl_crystal_size_max 0.4
_exptl_crystal_size_mid 0.25
_exptl_crystal_size_min 0.25
_refine_diff_density_max 0.308
_refine_diff_density_min -0.487
_refine_diff_density_rms 0.049
_refine_ls_extinction_method none
_refine_ls_goodness_of_fit_ref 1.082
_refine_ls_hydrogen_treatment 'constr, refined at O1'
_refine_ls_matrix_type full
_refine_ls_number_parameters 336
_refine_ls_number_reflns 6337
_refine_ls_number_restraints 0
_refine_ls_restrained_S_all 1.082
_refine_ls_R_factor_all 0.0310
_refine_ls_R_factor_gt 0.0269
_refine_ls_shift/su_max 0.002
_refine_ls_shift/su_mean 0.000
_refine_ls_structure_factor_coef Fsqd
_refine_ls_weighting_details 'calc w=1/[\s^2^(Fo^2^)+(0.0186P)^2^+1.8403P] where P=(Fo^2^+2Fc^2^)/3'
_refine_ls_weighting_scheme calc
_refine_ls_wR_factor_gt 0.0636
_refine_ls_wR_factor_ref 0.0655
_reflns_number_gt 5774
_reflns_number_total 6337
_reflns_threshold_expression >2sigma(I)
_cod_data_source_file om900549c_si_001.cif
_cod_data_source_block 19
_cod_original_sg_symbol_H-M P21/c
_cod_database_code 4069987

loop_
_symmetry_equiv_pos_as_xyz
'x, y, z'
'-x, y+1/2, -z+1/2'
'-x, -y, -z'
'x, -y-1/2, z-1/2'

loop_
_atom_site_label
_atom_site_type_symbol
_atom_site_fract_x
_atom_site_fract_y
_atom_site_fract_z
_atom_site_U_iso_or_equiv
_atom_site_adp_type
_atom_site_occupancy
_atom_site_symmetry_multiplicity
_atom_site_calc_flag
_atom_site_refinement_flags
Ru1 Ru 0.759769(11) 0.851913(11) 0.980849(7) 0.02865(5) Uani 1 1 d .
O1 O 0.71175(13) 0.77133(14) 0.78737(8) 0.0440(3) Uani 1 1 d .
H1O H 0.715(2) 0.708(2) 0.7960(14) 0.057(8) Uiso 1 1 d .
N1 N 0.76653(13) 0.56701(12) 0.85370(8) 0.0320(3) Uani 1 1 d .
C1 C 0.63623(18) 0.85836(17) 1.04400(11) 0.0425(5) Uani 1 1 d .
C2 C 0.70087(18) 0.95776(18) 1.05328(11) 0.0444(5) Uani 1 1 d .
C3 C 0.68124(16) 1.01067(15) 0.98499(11) 0.0389(4) Uani 1 1 d .
C4 C 0.60401(15) 0.94426(15) 0.93348(10) 0.0354(4) Uani 1 1 d .
C5 C 0.57709(16) 0.85000(15) 0.96950(11) 0.0378(4) Uani 1 1 d .
C6 C 0.89139(14) 0.72866(15) 1.01802(10) 0.0323(4) Uani 1 1 d .
H6 H 0.8933 0.6817 1.0571 0.039 Uiso 1 1 calc .
C7 C 0.94257(15) 0.83296(16) 1.02261(11) 0.0384(4) Uani 1 1 d .
H7 H 0.9855 0.8670 1.0648 0.046 Uiso 1 1 calc .
C8 C 0.91790(16) 0.87752(16) 0.95222(11) 0.0384(4) Uani 1 1 d .
H8 H 0.9419 0.9468 0.9403 0.046 Uiso 1 1 calc .
C9 C 0.85118(14) 0.80134(14) 0.90233(10) 0.0311(4) Uani 1 1 d .
C10 C 0.83554(14) 0.70538(14) 0.94383(9) 0.0281(3) Uani 1 1 d .
C11 C 0.79278(13) 0.59408(14) 0.92041(9) 0.0278(3) Uani 1 1 d .
C12 C 0.79202(14) 0.51488(14) 0.98003(9) 0.0284(3) Uani 1 1 d .
C13 C 0.86615(14) 0.42654(15) 0.99496(10) 0.0317(4) Uani 1 1 d .
H13 H 0.9153 0.4137 0.9659 0.038 Uiso 1 1 calc .
C14 C 0.86850(17) 0.35709(15) 1.05213(11) 0.0385(4) Uani 1 1 d .
H14 H 0.9200 0.2982 1.0622 0.046 Uiso 1 1 calc .
C15 C 0.79565(18) 0.37386(18) 1.09443(11) 0.0440(5) Uani 1 1 d .
H15 H 0.7970 0.3264 1.1331 0.053 Uiso 1 1 calc .
C16 C 0.72117(18) 0.46019(19) 1.07972(12) 0.0477(5) Uani 1 1 d .
H16 H 0.6710 0.4714 1.1084 0.057 Uiso 1 1 calc .
C17 C 0.71891(17) 0.53115(18) 1.02315(11) 0.0424(5) Uani 1 1 d .
H17 H 0.6679 0.5904 1.0139 0.051 Uiso 1 1 calc .
C18 C 0.73784(15) 0.45627(14) 0.83090(9) 0.0318(4) Uani 1 1 d .
C19 C 0.82052(17) 0.39260(16) 0.81190(9) 0.0370(4) Uani 1 1 d .
C20 C 0.7918(2) 0.28677(17) 0.78556(11) 0.0470(5) Uani 1 1 d .
H20 H 0.8469 0.2422 0.7738 0.056 Uiso 1 1 calc .
C21 C 0.6847(2) 0.24631(17) 0.77640(12) 0.0514(5) Uani 1 1 d .
H21 H 0.6670 0.1747 0.7583 0.062 Uiso 1 1 calc .
C22 C 0.6029(2) 0.31024(18) 0.79361(12) 0.0476(5) Uani 1 1 d .
H22 H 0.5294 0.2822 0.7867 0.057 Uiso 1 1 calc .
C23 C 0.62806(17) 0.41639(16) 0.82125(10) 0.0380(4) Uani 1 1 d .
C24 C 0.82004(16) 0.81658(16) 0.82114(11) 0.0377(4) Uani 1 1 d .
C25 C 0.9106(2) 0.7607(2) 0.79156(12) 0.0501(5) Uani 1 1 d .
H25A H 0.8910 0.7688 0.7397 0.075 Uiso 1 1 calc .
H25B H 0.9146 0.6830 0.8038 0.075 Uiso 1 1 calc .
H25C H 0.9833 0.7949 0.8125 0.075 Uiso 1 1 calc .
C26 C 0.8130(2) 0.93807(19) 0.80041(13) 0.0552(6) Uani 1 1 d .
H26A H 0.7927 0.9448 0.7484 0.083 Uiso 1 1 calc .
H26B H 0.8857 0.9728 0.8206 0.083 Uiso 1 1 calc .
H26C H 0.7561 0.9739 0.8190 0.083 Uiso 1 1 calc .
C191 C 0.93701(17) 0.43757(19) 0.81825(12) 0.0474(5) Uani 1 1 d .
H19A H 0.9339 0.4902 0.7799 0.071 Uiso 1 1 calc R
H19B H 0.9874 0.3777 0.8145 0.071 Uiso 1 1 calc R
H19C H 0.9648 0.4738 0.8644 0.071 Uiso 1 1 calc R
C231 C 0.53744(18) 0.4861(2) 0.83847(14) 0.0536(6) Uani 1 1 d .
H23A H 0.5509 0.4916 0.8902 0.080 Uiso 1 1 calc R
H23B H 0.4642 0.4525 0.8180 0.080 Uiso 1 1 calc R
H23C H 0.5387 0.5591 0.8183 0.080 Uiso 1 1 calc R
C01 C 0.6227(3) 0.7824(2) 1.10243(15) 0.0706(8) Uani 1 1 d .
H01A H 0.5650 0.8111 1.1235 0.106 Uiso 1 1 calc R
H01B H 0.6938 0.7769 1.1392 0.106 Uiso 1 1 calc R
H01C H 0.6004 0.7100 1.0823 0.106 Uiso 1 1 calc R
C02 C 0.7722(2) 1.0023(3) 1.12349(14) 0.0736(8) Uani 1 1 d .
H02A H 0.8040 0.9416 1.1551 0.110 Uiso 1 1 calc R
H02B H 0.7258 1.0472 1.1459 0.110 Uiso 1 1 calc R
H02C H 0.8328 1.0467 1.1148 0.110 Uiso 1 1 calc R
C03 C 0.7280(2) 1.11979(18) 0.96994(16) 0.0609(7) Uani 1 1 d .
H03A H 0.6765 1.1781 0.9748 0.091 Uiso 1 1 calc R
H03B H 0.7366 1.1199 0.9214 0.091 Uiso 1 1 calc R
H03C H 0.8010 1.1318 1.0039 0.091 Uiso 1 1 calc R
C04 C 0.55072(19) 0.9724(2) 0.85624(12) 0.0524(5) Uani 1 1 d .
H04A H 0.4705 0.9848 0.8492 0.079 Uiso 1 1 calc R
H04B H 0.5618 0.9119 0.8259 0.079 Uiso 1 1 calc R
H04C H 0.5854 1.0385 0.8436 0.079 Uiso 1 1 calc R
C05 C 0.49270(18) 0.76436(19) 0.93419(15) 0.0573(6) Uani 1 1 d .
H05A H 0.5072 0.7417 0.8893 0.086 Uiso 1 1 calc R
H05B H 0.4171 0.7947 0.9247 0.086 Uiso 1 1 calc R
H05C H 0.4991 0.7012 0.9658 0.086 Uiso 1 1 calc R

loop_
_atom_site_aniso_label
_atom_site_aniso_U_11
_atom_site_aniso_U_22
_atom_site_aniso_U_33
_atom_site_aniso_U_23
_atom_site_aniso_U_13
_atom_site_aniso_U_12
Ru1 0.03246(8) 0.02527(8) 0.02839(8) -0.00194(5) 0.00840(6) 0.00169(5)
O1 0.0471(8) 0.0470(9) 0.0357(7) 0.0069(7) 0.0075(6) 0.0022(7)
N1 0.0391(8) 0.0287(7) 0.0307(7) -0.0016(6) 0.0134(6) 0.0033(6)
C1 0.0482(11) 0.0442(11) 0.0426(11) 0.0051(9) 0.0252(9) 0.0157(9)
C2 0.0484(11) 0.0480(12) 0.0358(10) -0.0126(9) 0.0097(8) 0.0115(9)
C3 0.0424(10) 0.0285(9) 0.0465(11) -0.0080(8) 0.0131(8) 0.0063(8)
C4 0.0364(9) 0.0321(9) 0.0379(10) -0.0017(8) 0.0103(7) 0.0096(7)
C5 0.0342(9) 0.0328(10) 0.0498(11) -0.0044(8) 0.0174(8) 0.0045(7)
C6 0.0310(8) 0.0321(9) 0.0326(9) 0.0009(7) 0.0061(7) 0.0053(7)
C7 0.0299(9) 0.0380(10) 0.0434(11) -0.0056(8) 0.0032(8) -0.0015(7)
C8 0.0346(9) 0.0327(9) 0.0500(11) -0.0003(8) 0.0153(8) -0.0060(7)
C9 0.0304(8) 0.0299(9) 0.0366(9) 0.0020(7) 0.0154(7) 0.0021(7)
C10 0.0271(8) 0.0275(8) 0.0313(8) -0.0003(7) 0.0105(6) 0.0038(6)
C11 0.0264(7) 0.0274(8) 0.0321(8) -0.0002(7) 0.0122(6) 0.0046(6)
C12 0.0315(8) 0.0265(8) 0.0279(8) -0.0020(6) 0.0093(7) -0.0009(7)
C13 0.0328(8) 0.0294(9) 0.0334(9) -0.0015(7) 0.0099(7) 0.0008(7)
C14 0.0413(10) 0.0314(10) 0.0400(10) 0.0042(8) 0.0056(8) 0.0014(8)
C15 0.0522(12) 0.0424(11) 0.0371(10) 0.0085(9) 0.0115(9) -0.0066(9)
C16 0.0501(12) 0.0558(13) 0.0454(12) 0.0062(10) 0.0270(10) -0.0015(10)
C17 0.0429(10) 0.0446(11) 0.0460(11) 0.0058(9) 0.0227(9) 0.0107(9)
C18 0.0437(9) 0.0286(9) 0.0237(8) -0.0006(7) 0.0101(7) 0.0027(7)
C19 0.0489(11) 0.0365(10) 0.0258(8) -0.0026(7) 0.0105(8) 0.0071(8)
C20 0.0680(14) 0.0362(11) 0.0368(10) -0.0040(8) 0.0141(10) 0.0129(10)
C21 0.0808(16) 0.0299(10) 0.0407(11) -0.0042(8) 0.0111(11) -0.0024(10)
C22 0.0596(13) 0.0417(11) 0.0388(11) 0.0018(9) 0.0087(9) -0.0110(10)
C23 0.0454(10) 0.0371(10) 0.0318(9) 0.0008(8) 0.0105(8) 0.0003(8)
C24 0.0426(10) 0.0355(10) 0.0388(10) 0.0068(8) 0.0177(8) 0.0015(8)
C25 0.0574(13) 0.0567(14) 0.0464(12) 0.0072(10) 0.0317(10) 0.0038(11)
C26 0.0745(16) 0.0415(12) 0.0535(13) 0.0160(10) 0.0238(12) 0.0027(11)
C191 0.0472(11) 0.0563(13) 0.0427(11) -0.0059(10) 0.0191(9) 0.0122(10)
C231 0.0420(11) 0.0621(15) 0.0586(14) -0.0099(11) 0.0166(10) -0.0008(10)
C01 0.095(2) 0.0707(17) 0.0624(16) 0.0206(13) 0.0502(15) 0.0280(15)
C02 0.0737(17) 0.089(2) 0.0489(14) -0.0321(14) 0.0007(12) 0.0172(15)
C03 0.0658(15) 0.0302(11) 0.089(2) -0.0087(11) 0.0243(14) -0.0027(10)
C04 0.0516(12) 0.0572(14) 0.0440(12) 0.0035(10) 0.0051(10) 0.0164(11)
C05 0.0386(11) 0.0437(12) 0.0897(19) -0.0084(12) 0.0171(11) -0.0028(9)

loop_
_atom_type_symbol
_atom_type_description
_atom_type_scat_dispersion_real
_atom_type_scat_dispersion_imag
_atom_type_scat_source
C C 0.0033 0.0016 'International Tables Vol C Tables 4.2.6.8 and 6.1.1.4'
H H 0.0000 0.0000 'International Tables Vol C Tables 4.2.6.8 and 6.1.1.4'
N N 0.0061 0.0033 'International Tables Vol C Tables 4.2.6.8 and 6.1.1.4'
O O 0.0106 0.0060 'International Tables Vol C Tables 4.2.6.8 and 6.1.1.4'
Ru Ru -1.2594 0.8363 'International Tables Vol C Tables 4.2.6.8 and 6.1.1.4'

loop_
_geom_angle_atom_site_label_1
_geom_angle_atom_site_label_2
_geom_angle_atom_site_label_3
_geom_angle
C2 Ru1 C3 38.51(8)
C2 Ru1 C8 123.64(8)
C3 Ru1 C8 108.54(8)
C2 Ru1 C6 122.88(7)
C3 Ru1 C6 153.82(7)
C8 Ru1 C6 63.15(7)
C2 Ru1 C7 108.21(8)
C3 Ru1 C7 120.24(7)
C8 Ru1 C7 37.90(8)
C6 Ru1 C7 37.59(7)
C2 Ru1 C1 38.40(8)
C3 Ru1 C1 64.25(8)
C8 Ru1 C1 159.13(8)
C6 Ru1 C1 113.92(7)
C7 Ru1 C1 126.57(8)
C2 Ru1 C4 63.92(7)
C3 Ru1 C4 38.17(7)
C8 Ru1 C4 123.94(7)
C6 Ru1 C4 167.25(7)
C7 Ru1 C4 154.49(7)
C1 Ru1 C4 63.67(7)
C2 Ru1 C5 63.97(8)
C3 Ru1 C5 63.90(7)
C8 Ru1 C5 158.86(8)
C6 Ru1 C5 132.39(7)
C7 Ru1 C5 163.24(8)
C1 Ru1 C5 38.11(8)
C4 Ru1 C5 37.82(7)
C2 Ru1 C9 158.73(8)
C3 Ru1 C9 126.00(7)
C8 Ru1 C9 38.01(7)
C6 Ru1 C9 64.20(7)
C7 Ru1 C9 64.00(7)
C1 Ru1 C9 162.05(8)
C4 Ru1 C9 113.83(7)
C5 Ru1 C9 128.61(7)
C2 Ru1 C10 158.34(7)
C3 Ru1 C10 163.15(7)
C8 Ru1 C10 63.45(7)
C6 Ru1 C10 38.28(6)
C7 Ru1 C10 63.59(7)
C1 Ru1 C10 128.52(7)
C4 Ru1 C10 132.16(7)
C5 Ru1 C10 117.76(7)
C9 Ru1 C10 38.51(6)
H1O O1 C24 106.9(19)
C11 N1 C18 121.66(15)
C2 C1 C5 107.57(17)
C2 C1 C01 126.5(2)
C5 C1 C01 125.7(2)
C2 C1 Ru1 69.83(11)
C5 C1 Ru1 71.30(11)
C01 C1 Ru1 129.02(15)
C3 C2 C1 108.25(17)
C3 C2 C02 125.7(2)
C1 C2 C02 125.9(2)
C3 C2 Ru1 70.98(11)
C1 C2 Ru1 71.77(11)
C02 C2 Ru1 125.56(16)
C4 C3 C2 107.80(18)
C4 C3 C03 125.5(2)
C2 C3 C03 126.6(2)
C4 C3 Ru1 72.00(10)
C2 C3 Ru1 70.50(11)
C03 C3 Ru1 125.50(15)
C5 C4 C3 108.21(17)
C5 C4 C04 124.89(19)
C3 C4 C04 126.65(19)
C5 C4 Ru1 71.09(10)
C3 C4 Ru1 69.84(10)
C04 C4 Ru1 129.14(14)
C4 C5 C1 108.16(17)
C4 C5 C05 124.0(2)
C1 C5 C05 127.6(2)
C4 C5 Ru1 71.08(10)
C1 C5 Ru1 70.59(11)
C05 C5 Ru1 128.13(14)
C7 C6 C10 109.01(16)
C7 C6 Ru1 71.45(10)
C10 C6 Ru1 72.13(9)
C6 C7 C8 107.82(16)
C6 C7 Ru1 70.96(10)
C8 C7 Ru1 70.77(11)
C7 C8 C9 109.65(16)
C7 C8 Ru1 71.32(11)
C9 C8 Ru1 71.81(10)
C8 C9 C10 106.54(16)
C8 C9 C24 123.88(16)
C10 C9 C24 129.05(16)
C8 C9 Ru1 70.18(10)
C10 C9 Ru1 71.23(9)
C24 C9 Ru1 129.84(12)
C6 C10 C9 106.96(15)
C6 C10 C11 121.32(15)
C9 C10 C11 130.77(16)
C6 C10 Ru1 69.59(9)
C9 C10 Ru1 70.26(9)
C11 C10 Ru1 133.55(11)
N1 C11 C10 121.00(16)
N1 C11 C12 123.57(16)
C10 C11 C12 115.24(14)
C13 C12 C17 118.58(16)
C13 C12 C11 121.11(15)
C17 C12 C11 120.27(16)
C14 C13 C12 120.69(16)
C15 C14 C13 120.25(18)
C16 C15 C14 119.58(18)
C15 C16 C17 120.74(18)
C16 C17 C12 120.15(18)
C23 C18 C19 120.98(17)
C23 C18 N1 121.12(16)
C19 C18 N1 117.61(16)
C20 C19 C18 118.30(19)
C20 C19 C191 120.49(18)
C18 C19 C191 121.19(18)
C21 C20 C19 121.3(2)
C20 C21 C22 120.19(19)
C21 C22 C23 120.7(2)
C18 C23 C22 118.53(19)
C18 C23 C231 121.33(18)
C22 C23 C231 120.13(19)
O1 C24 C9 111.79(15)
O1 C24 C26 105.81(17)
C9 C24 C26 111.64(17)
O1 C24 C25 109.82(17)
C9 C24 C25 108.68(16)
C26 C24 C25 109.03(17)

loop_
_geom_bond_atom_site_label_1
_geom_bond_atom_site_label_2
_geom_bond_distance
Ru1 C2 2.1600(19)
Ru1 C3 2.1663(18)
Ru1 C8 2.1780(19)
Ru1 C6 2.1789(17)
Ru1 C7 2.1852(18)
Ru1 C1 2.1856(19)
Ru1 C4 2.1948(18)
Ru1 C5 2.1949(18)
Ru1 C9 2.1995(17)
Ru1 C10 2.2126(16)
O1 H1O 0.79(3)
O1 C24 1.425(2)
N1 C11 1.283(2)
N1 C18 1.429(2)
C1 C2 1.429(3)
C1 C5 1.430(3)
C1 C01 1.500(3)
C2 C3 1.427(3)
C2 C02 1.503(3)
C3 C4 1.426(3)
C3 C03 1.503(3)
C4 C5 1.423(3)
C4 C04 1.498(3)
C5 C05 1.497(3)
C6 C7 1.406(3)
C6 C10 1.440(2)
C7 C8 1.417(3)
C8 C9 1.426(3)
C9 C10 1.455(2)
C9 C24 1.521(3)
C10 C11 1.476(2)
C11 C12 1.501(2)
C12 C13 1.386(2)
C12 C17 1.391(2)
C13 C14 1.382(3)
C14 C15 1.377(3)
C15 C16 1.370(3)
C16 C17 1.385(3)
C18 C23 1.397(3)
C18 C19 1.400(3)
C19 C20 1.392(3)
C19 C191 1.505(3)
C20 C21 1.370(3)
C21 C22 1.378(3)
C22 C23 1.397(3)
C23 C231 1.504(3)
C24 C26 1.525(3)
C24 C25 1.537(3)
